data_1570627
loop_
_publ_author_name
'Kato, Yugo'
'Nishimura, Kazutoshi'
'Nishii, Yuji'
'Hirano, Koji'

_publ_section_title
;
 Direct synthesis of spirobifluorenes by formal dehydrative coupling of
 biaryls and fluorenones.
;
_journal_issue 6
_journal_name_full 'Chemical science'
_journal_page_first 2112
_journal_page_last 2117
_journal_paper_doi 10.1039/d3sc05977d
_journal_volume 15
_journal_year 2024
_chemical_formula_moiety 'C2 H4 Cl2, C56 H41 N'
_chemical_formula_sum 'C58 H45 Cl2 N'
_chemical_formula_weight 826.85
_space_group_crystal_system triclinic
_space_group_IT_number 2
_space_group_name_Hall '-P 1'
_space_group_name_H-M_alt 'P -1'
_atom_sites_solution_hydrogens geom
_atom_sites_solution_primary dual
_audit_creation_date 2021-03-02
_audit_creation_method
;
Olex2 1.2
(compiled 2018.05.29 svn.r3508 for OlexSys, GUI svn.r5506)
;
_audit_update_record
;
2023-11-02 deposited with the CCDC.	2024-01-02 downloaded from the CCDC.
;
_cell_angle_alpha 94.9290(10)
_cell_angle_beta 102.9010(10)
_cell_angle_gamma 107.0460(10)
_cell_formula_units_Z 2
_cell_length_a 10.38100(10)
_cell_length_b 14.3480(2)
_cell_length_c 15.61030(10)
_cell_measurement_reflns_used 17419
_cell_measurement_temperature 173(2)
_cell_measurement_theta_max 74.1000
_cell_measurement_theta_min 4.0130
_cell_volume 2138.07(4)
_computing_cell_refinement 'CrysAlisPro 1.171.40.43a (Rigaku OD, 2019)'
_computing_data_collection 'CrysAlisPro 1.171.40.43a (Rigaku OD, 2019)'
_computing_data_reduction 'CrysAlisPro 1.171.40.43a (Rigaku OD, 2019)'
_computing_molecular_graphics 'Olex2 (Dolomanov et al., 2009)'
_computing_publication_material 'Olex2 (Dolomanov et al., 2009)'
_computing_structure_refinement 'ShelXL (Sheldrick, 2015)'
_computing_structure_solution 'ShelXT (Sheldrick, 2015)'
_diffrn_ambient_temperature 173(2)
_diffrn_detector 'CCD plate'
_diffrn_detector_area_resol_mean 10.0000
_diffrn_detector_type HyPix
_diffrn_measured_fraction_theta_full 1.000
_diffrn_measured_fraction_theta_max 0.985
_diffrn_measurement_details
;
List of Runs (angles in degrees, time in seconds):

  # Type    Start    End  Width  t~exp~   \w     \q     \k     \f   Frames
#--------------------------------------------------------------------------
  1  \w    -29.00  64.00   0.50    0.27    --   42.80 -57.00  60.00  186
  2  \w     56.00  84.00   0.50    0.27    --   42.80-130.00 -24.00   56
  3  \w     42.00  67.00   0.50    1.08    --   76.50-130.00 -24.00   50
  4  \w     54.00  89.00   0.50    0.27    --   42.80-140.00 161.00   70
  5  \w     49.00  74.00   0.50    1.08    --   76.50-140.00 161.00   50
  6  \w    116.00 151.00   0.50    1.08    --   76.50  77.00   0.00   70
  7  \w     85.00 110.00   0.50    1.08    --   76.50 130.00  47.00   50
  8  \w     68.00  93.00   0.50    0.27    --   42.80 130.00  47.00   50
  9  \w     54.00 111.00   0.50    1.08    --   76.50  77.00   0.00  114
 10  \w     71.00 102.00   0.50    0.27    --   42.80 125.00 -60.00   62
 11  \w     62.00 113.00   0.50    0.27    --   42.80 140.00-138.00  102
 12  \w     82.00 107.00   0.50    1.08    --   76.50 140.00-138.00   50
 13  \w    -61.00 -34.00   0.50    1.08    -- -106.00 125.00 -90.00   54
 14  \w    -63.00 -37.00   0.50    1.08    -- -106.00 125.00-150.00   52
 15  \w    -77.00 -35.00   0.50    1.08    -- -106.00  77.00 -90.00   84
 16  \w   -104.00 -21.00   0.50    0.27    --  -42.80 140.00-138.00  166
 17  \w    -86.00 -58.00   0.50    0.27    --  -42.80 130.00  47.00   56
 18  \w   -111.00 -40.00   0.50    1.08    -- -106.00 130.00  47.00  142
 19  \w    -67.00 -32.00   0.50    1.08    -- -106.00 125.00  90.00   70
 20  \w    -57.00 -32.00   0.50    1.08    -- -106.00  77.00  90.00   50
 21  \w    -86.00 -40.00   0.50    1.08    -- -106.00 125.00  30.00   92
 22  \w   -103.00 -77.00   0.50    1.08    -- -106.00 125.00 -90.00   52
 23  \w   -104.00 -78.00   0.50    1.08    -- -106.00 140.00-138.00   52
 24  \w   -115.00 -33.00   0.50    1.08    -- -106.00 125.00 -60.00  164
 25  \w   -101.00 -76.00   0.50    1.08    -- -106.00 125.00 -30.00   50
 26  \w   -126.00 -71.00   0.50    1.08    -- -106.00  57.00 -90.00  110
 27  \w   -128.00 -81.00   0.50    1.08    -- -106.00  77.00 -90.00   94
 28  \w   -112.00 -86.00   0.50    1.08    -- -106.00 125.00-150.00   52
 29  \w   -117.00 -82.00   0.50    1.08    -- -106.00 125.00-120.00   70
 30  \w   -128.00 -32.00   0.50    1.08    -- -106.00  57.00 -30.00  192
 31  \w    -99.00 -58.00   0.50    1.08    -- -106.00  57.00  90.00   82
 32  \w   -106.00 -75.00   0.50    1.08    -- -106.00  77.00  90.00   62
 33  \w   -104.00 -31.00   0.50    1.08    -- -106.00  37.00  90.00  146
 34  \w    -94.00 -60.00   0.50    1.08    -- -106.00 125.00 150.00   68
 35  \w   -114.00 -77.00   0.50    1.08    -- -106.00 125.00  90.00   74
 36  \w   -129.00 -35.00   0.50    1.08    -- -106.00 142.00  -4.72  188
 37  \w   -127.00-101.00   0.50    1.08    -- -106.00 139.00 128.10   52
 38  \w   -177.00 -75.00   0.50    1.08    -- -106.00 -19.00-120.00  204
 39  \w   -117.00 -84.00   0.50    1.08    -- -106.00 -37.00-150.00   66
 40  \w   -133.00 -28.00   0.50    1.08    -- -106.00  19.00-150.00  210
 41  \w   -115.00 -15.00   0.50    0.27    --  -42.80 -77.00 -30.00  200
 42  \w    -99.00 -70.00   0.50    1.08    -- -106.00-125.00   0.00   58
 43  \w   -116.00 -88.00   0.50    1.08    -- -106.00-130.00 -24.00   56
 44  \w   -130.00-105.00   0.50    1.08    -- -106.00-125.00   0.00   50
 45  \w   -143.00 -99.00   0.50    1.08    -- -106.00 -77.00  60.00   88
 46  \w   -123.00 -98.00   0.50    1.08    -- -106.00-140.00 161.00   50
 47  \w   -112.00 -87.00   0.50    0.27    --  -42.80-140.00 161.00   50
 48  \w   -115.00 -70.00   0.50    0.27    --  -42.80-125.00  60.00   90
 49  \w   -108.00 -83.00   0.50    0.27    --  -42.80-130.00 -24.00   50
 50  \w   -112.00 -71.00   0.50    1.08    -- -106.00-125.00-150.00   82
 51  \w   -173.00-137.00   0.50    1.08    -- -106.00-125.00   0.00   72
 52  \w   -174.00-115.00   0.50    1.08    -- -106.00-125.00-150.00  118
 53  \w   -177.00 -84.00   0.50    1.08    -- -106.00 -37.00-180.00  186
 54  \w   -166.00-125.00   0.50    1.08    -- -106.00 -37.00-150.00   82
;
_diffrn_measurement_device 'four-circle diffractometer'
_diffrn_measurement_device_type 'XtaLAB Synergy, Single source at offset/far, HyPix'
_diffrn_measurement_method '\w scans'
_diffrn_orient_matrix_type 'CrysAlisPro convention (1999,Acta A55,543-557)'
_diffrn_orient_matrix_UB_11 -0.0684576000
_diffrn_orient_matrix_UB_12 -0.0354427000
_diffrn_orient_matrix_UB_13 -0.1003888000
_diffrn_orient_matrix_UB_21 0.1326946000
_diffrn_orient_matrix_UB_22 0.0649464000
_diffrn_orient_matrix_UB_23 -0.0209309000
_diffrn_orient_matrix_UB_31 0.0596509000
_diffrn_orient_matrix_UB_32 -0.0864867000
_diffrn_orient_matrix_UB_33 0.0034904000
_diffrn_radiation_monochromator mirror
_diffrn_radiation_probe x-ray
_diffrn_radiation_type CuK\a
_diffrn_radiation_wavelength 1.54184
_diffrn_reflns_av_R_equivalents 0.0374
_diffrn_reflns_av_unetI/netI 0.0329
_diffrn_reflns_Laue_measured_fraction_full 1.000
_diffrn_reflns_Laue_measured_fraction_max 0.985
_diffrn_reflns_limit_h_max 12
_diffrn_reflns_limit_h_min -10
_diffrn_reflns_limit_k_max 15
_diffrn_reflns_limit_k_min -17
_diffrn_reflns_limit_l_max 19
_diffrn_reflns_limit_l_min -19
_diffrn_reflns_number 33580
_diffrn_reflns_point_group_measured_fraction_full 1.000
_diffrn_reflns_point_group_measured_fraction_max 0.985
_diffrn_reflns_theta_full 67.684
_diffrn_reflns_theta_max 74.235
_diffrn_reflns_theta_min 3.265
_diffrn_source 'micro-focus sealed X-ray tube'
_diffrn_source_type 'PhotonJet (Cu) X-ray Source'
_exptl_absorpt_coefficient_mu 1.674
_exptl_absorpt_correction_T_max 1.00000
_exptl_absorpt_correction_T_min 0.73545
_exptl_absorpt_correction_type multi-scan
_exptl_absorpt_process_details
;
CrysAlisPro 1.171.40.43a (Rigaku Oxford Diffraction, 2019)
Empirical absorption correction using spherical harmonics,
 implemented in SCALE3 ABSPACK scaling algorithm.
;
_exptl_crystal_colour colourless
_exptl_crystal_colour_primary colourless
_exptl_crystal_density_diffrn 1.284
_exptl_crystal_description prism
_exptl_crystal_F_000 868
_exptl_crystal_size_max 0.147
_exptl_crystal_size_mid 0.082
_exptl_crystal_size_min 0.063
_refine_diff_density_max 0.301
_refine_diff_density_min -0.511
_refine_diff_density_rms 0.045
_refine_ls_extinction_method none
_refine_ls_goodness_of_fit_ref 1.069
_refine_ls_hydrogen_treatment constr
_refine_ls_matrix_type full
_refine_ls_number_parameters 570
_refine_ls_number_reflns 8587
_refine_ls_number_restraints 0
_refine_ls_restrained_S_all 1.069
_refine_ls_R_factor_all 0.0439
_refine_ls_R_factor_gt 0.0396
_refine_ls_shift/su_max 0.000
_refine_ls_shift/su_mean 0.000
_refine_ls_structure_factor_coef Fsqd
_refine_ls_weighting_details 'w=1/[\s^2^(Fo^2^)+(0.0547P)^2^+0.6346P] where P=(Fo^2^+2Fc^2^)/3'
_refine_ls_weighting_scheme calc
_refine_ls_wR_factor_gt 0.1069
_refine_ls_wR_factor_ref 0.1104
_reflns_Friedel_coverage 0.000
_reflns_number_gt 7638
_reflns_number_total 8587
_reflns_threshold_expression 'I > 2\s(I)'
_cod_data_source_file d3sc05977d2.cif
_cod_data_source_block kato_210302_1
_cod_depositor_comments 'Adding full bibliography for 1570621--1570629.cif.'
_cod_database_code 1570627
_shelx_shelxl_version_number 2017/1
_chemical_oxdiff_formula 'C58 H45 N Cl2'
_shelx_space_group_comment
;
The symmetry employed for this shelxl refinement is uniquely defined
by the following loop, which should always be used as a source of
symmetry information in preference to the above space-group names.
They are only intended as comments.
;
_reflns_odcompleteness_completeness 99.87
_reflns_odcompleteness_iscentric 1
_reflns_odcompleteness_theta 71.98
_olex2_refinement_description
;
1. Fixed Uiso
 At 1.2 times of:
  All C(H) groups, All C(H,H) groups
 At 1.5 times of:
  All C(H,H,H) groups
2. Others
 Sof(C2A)=Sof(H2AA)=Sof(H2AB)=Sof(C3A)=Sof(H3AA)=Sof(H3AB)=1-FVAR(1)
 Sof(C3)=Sof(H3A)=Sof(H3B)=Sof(C2)=Sof(H2A)=Sof(H2B)=FVAR(1)
3.a Secondary CH2 refined with riding coordinates:
 C56(H56A,H56B), C57(H57A,H57B), C58(H58A,H58B), C59(H59A,H59B), C60(H60A,
 H60B), C3(H3A,H3B), C2(H2A,H2B), C2A(H2AA,H2AB), C3A(H3AA,H3AB)
3.b Aromatic/amide H refined with riding coordinates:
 C34(H34), C31(H31), C12(H12), C9(H9), C29(H29), C47(H47), C28(H28), C21(H21),
 C39(H39), C18(H18), C24(H24), C27(H27), C52(H52), C42(H42), C22(H22), C15(H15),
  C23(H23), C26(H26), C50(H50), C48(H48), C41(H41), C17(H17), C40(H40),
 C55(H55), C53(H53), C16(H16), C49(H49), C54(H54)
3.c Idealised Me refined as rotating group:
 C61(H61A,H61B,H61C)
;
_olex2_submission_special_instructions 'No special instructions were received'
_oxdiff_exptl_absorpt_empirical_details
;
Empirical correction (ABSPACK) includes:
- Absorption correction using spherical harmonics
- Frame scaling
;
_oxdiff_exptl_absorpt_empirical_full_max 1.609
_oxdiff_exptl_absorpt_empirical_full_min 0.710

loop_
_space_group_symop_operation_xyz
'x, y, z'
'-x, -y, -z'

loop_
_atom_site_label
_atom_site_type_symbol
_atom_site_fract_x
_atom_site_fract_y
_atom_site_fract_z
_atom_site_U_iso_or_equiv
_atom_site_adp_type
_atom_site_occupancy
_atom_site_site_symmetry_order
_atom_site_calc_flag
_atom_site_refinement_flags_posn
_atom_site_refinement_flags_adp
_atom_site_refinement_flags_occupancy
_atom_site_disorder_assembly
_atom_site_disorder_group
Cl4 Cl -0.58816(5) 0.21166(3) -0.03097(3) 0.05017(13) Uani 1 1 d . . . . .
Cl1 Cl -0.34300(6) 0.43102(3) 0.06431(3) 0.05766(14) Uani 1 1 d . . . . .
N36 N 0.61467(11) 0.67938(8) 0.54196(7) 0.0215(2) Uani 1 1 d . . . . .
C11 C 0.45926(12) 0.75687(9) 0.56498(8) 0.0195(2) Uani 1 1 d . . . . .
C19 C 0.41149(13) 1.01744(9) 0.72973(8) 0.0208(2) Uani 1 1 d . . . . .
C35 C 0.50094(12) 0.64698(9) 0.46783(8) 0.0197(2) Uani 1 1 d . . . . .
C43 C -0.11201(13) 0.56570(9) 0.26134(8) 0.0221(2) Uani 1 1 d . . . . .
C25 C 0.31318(12) 0.87356(9) 0.78612(8) 0.0201(2) Uani 1 1 d . . . . .
C20 C 0.21471(13) 0.92316(9) 0.76807(8) 0.0219(2) Uani 1 1 d . . . . .
C32 C 0.25336(12) 0.60876(9) 0.33848(8) 0.0202(2) Uani 1 1 d . . . . .
C46 C 0.16348(13) 0.50551(9) 0.19881(8) 0.0217(2) Uani 1 1 d . . . . .
C34 C 0.47634(13) 0.57901(9) 0.39116(8) 0.0210(2) Uani 1 1 d . . . . .
H34 H 0.540557 0.547562 0.383506 0.025 Uiso 1 1 calc R . . . .
C31 C 0.27713(12) 0.67488(9) 0.41432(8) 0.0205(2) Uani 1 1 d . . . . .
H31 H 0.211977 0.705527 0.421734 0.025 Uiso 1 1 calc R . . . .
C45 C 0.08144(13) 0.65658(9) 0.21746(8) 0.0218(2) Uani 1 1 d . . . . .
C38 C -0.00791(12) 0.52258(9) 0.28853(8) 0.0207(2) Uani 1 1 d . . . . .
C5 C 0.44725(12) 0.92895(9) 0.76263(8) 0.0194(2) Uani 1 1 d . . . . .
C10 C 0.59008(12) 0.74494(9) 0.60266(8) 0.0200(2) Uani 1 1 d . . . . .
C13 C 0.48595(12) 0.86444(9) 0.69670(8) 0.0200(2) Uani 1 1 d . . . . .
C14 C 0.27734(13) 1.01408(9) 0.73502(8) 0.0224(2) Uani 1 1 d . . . . .
C8 C 0.61551(12) 0.85158(9) 0.73483(8) 0.0209(2) Uani 1 1 d . . . . .
C30 C 0.40241(12) 0.69437(9) 0.47975(8) 0.0192(2) Uani 1 1 d . . . . .
C7 C 0.66978(13) 0.90870(9) 0.82568(8) 0.0215(2) Uani 1 1 d . . . . .
C12 C 0.40768(12) 0.81842(9) 0.61245(8) 0.0202(2) Uani 1 1 d . . . . .
H12 H 0.323125 0.827845 0.587737 0.024 Uiso 1 1 calc R . . . .
C44 C -0.05678(13) 0.64887(9) 0.21691(8) 0.0233(3) Uani 1 1 d . . . . .
C9 C 0.67026(13) 0.79222(9) 0.68817(8) 0.0221(2) Uani 1 1 d . . . . .
H9 H 0.756003 0.784450 0.712735 0.027 Uiso 1 1 calc R . . . .
C6 C 0.57477(12) 0.95590(9) 0.84163(8) 0.0203(2) Uani 1 1 d . . . . .
C33 C 0.35048(13) 0.56087(9) 0.32681(8) 0.0203(2) Uani 1 1 d . . . . .
C29 C 0.59892(13) 1.01585(9) 0.92182(8) 0.0231(3) Uani 1 1 d . . . . .
H29 H 0.535971 1.047765 0.931215 0.028 Uiso 1 1 calc R . . . .
C37 C 0.12352(13) 0.57465(9) 0.26034(8) 0.0211(2) Uani 1 1 d . . . . .
C51 C 0.29281(13) 0.49559(9) 0.23969(8) 0.0221(2) Uani 1 1 d . . . . .
C47 C 0.08957(14) 0.45641(10) 0.11359(9) 0.0256(3) Uani 1 1 d . . . . .
H47 H 0.005335 0.464807 0.086281 0.031 Uiso 1 1 calc R . . . .
C28 C 0.71980(14) 1.02724(10) 0.98811(9) 0.0264(3) Uani 1 1 d . . . . .
H28 H 0.737976 1.067264 1.042396 0.032 Uiso 1 1 calc R . . . .
C21 C 0.08290(13) 0.88355(10) 0.78248(9) 0.0267(3) Uani 1 1 d . . . . .
H21 H 0.016489 0.915530 0.769870 0.032 Uiso 1 1 calc R . . . .
C39 C -0.02964(14) 0.44501(10) 0.33608(9) 0.0268(3) Uani 1 1 d . . . . .
H39 H 0.040122 0.417031 0.354337 0.032 Uiso 1 1 calc R . . . .
C18 C 0.49456(14) 1.09529(10) 0.69965(9) 0.0269(3) Uani 1 1 d . . . . .
H18 H 0.582849 1.096654 0.695011 0.032 Uiso 1 1 calc R . . . .
C24 C 0.28397(14) 0.78607(9) 0.82035(9) 0.0249(3) Uani 1 1 d . . . . .
H24 H 0.350238 0.753976 0.832963 0.030 Uiso 1 1 calc R . . . .
C27 C 0.81341(14) 0.97921(10) 0.97367(9) 0.0271(3) Uani 1 1 d . . . . .
H27 H 0.892836 0.986747 1.018921 0.033 Uiso 1 1 calc R . . . .
C52 C 0.16050(15) 0.73189(10) 0.18266(9) 0.0281(3) Uani 1 1 d . . . . .
H52 H 0.251979 0.736830 0.183047 0.034 Uiso 1 1 calc R . . . .
C56 C 0.73542(13) 0.64457(10) 0.55556(9) 0.0240(3) Uani 1 1 d . . . . .
H56A H 0.702483 0.572945 0.543065 0.029 Uiso 1 1 calc R . . . .
H56B H 0.787031 0.664168 0.617745 0.029 Uiso 1 1 calc R . . . .
C57 C 0.83468(13) 0.68302(10) 0.49835(9) 0.0252(3) Uani 1 1 d . . . . .
H57A H 0.780853 0.667324 0.436590 0.030 Uiso 1 1 calc R . . . .
H57B H 0.901119 0.646957 0.504355 0.030 Uiso 1 1 calc R . . . .
C42 C -0.24089(14) 0.52879(10) 0.28039(9) 0.0272(3) Uani 1 1 d . . . . .
H42 H -0.311142 0.556239 0.261764 0.033 Uiso 1 1 calc R . . . .
C22 C 0.05308(14) 0.79517(11) 0.81612(9) 0.0296(3) Uani 1 1 d . . . . .
H22 H -0.034381 0.767682 0.825860 0.036 Uiso 1 1 calc R . . . .
C15 C 0.22608(15) 1.09065(11) 0.71227(9) 0.0293(3) Uani 1 1 d . . . . .
H15 H 0.137525 1.089196 0.716372 0.035 Uiso 1 1 calc R . . . .
C23 C 0.15266(15) 0.74732(10) 0.83541(9) 0.0291(3) Uani 1 1 d . . . . .
H23 H 0.131226 0.688794 0.858629 0.035 Uiso 1 1 calc R . . . .
C26 C 0.79028(13) 0.91998(10) 0.89261(9) 0.0252(3) Uani 1 1 d . . . . .
H26 H 0.853802 0.888590 0.883245 0.030 Uiso 1 1 calc R . . . .
C50 C 0.34550(14) 0.43205(10) 0.19576(9) 0.0282(3) Uani 1 1 d . . . . .
H50 H 0.429803 0.423605 0.222814 0.034 Uiso 1 1 calc R . . . .
C48 C 0.14352(15) 0.39424(10) 0.06946(9) 0.0302(3) Uani 1 1 d . . . . .
H48 H 0.095166 0.361035 0.012169 0.036 Uiso 1 1 calc R . . . .
C58 C 0.91656(14) 0.79328(10) 0.51841(10) 0.0298(3) Uani 1 1 d . . . . .
H58A H 0.964005 0.812180 0.581340 0.036 Uiso 1 1 calc R . . . .
H58B H 0.852864 0.830850 0.504238 0.036 Uiso 1 1 calc R . . . .
C41 C -0.26247(14) 0.45020(10) 0.32774(10) 0.0296(3) Uani 1 1 d . . . . .
H41 H -0.348115 0.424665 0.340491 0.035 Uiso 1 1 calc R . . . .
C17 C 0.44280(16) 1.17152(11) 0.67648(10) 0.0326(3) Uani 1 1 d . . . . .
H17 H 0.497201 1.224464 0.656259 0.039 Uiso 1 1 calc R . . . .
C40 C -0.15718(15) 0.40946(10) 0.35620(10) 0.0302(3) Uani 1 1 d . . . . .
H40 H -0.172340 0.357979 0.388978 0.036 Uiso 1 1 calc R . . . .
C55 C -0.11647(15) 0.71633(11) 0.18023(10) 0.0306(3) Uani 1 1 d . . . . .
H55 H -0.208286 0.711121 0.179102 0.037 Uiso 1 1 calc R . . . .
C53 C 0.10139(16) 0.80014(11) 0.14709(10) 0.0338(3) Uani 1 1 d . . . . .
H53 H 0.154178 0.851612 0.124431 0.041 Uiso 1 1 calc R . . . .
C59 C 1.02378(15) 0.81684(11) 0.46337(10) 0.0331(3) Uani 1 1 d . . . . .
H59A H 1.088409 0.780539 0.480345 0.040 Uiso 1 1 calc R . . . .
H59B H 0.975012 0.792171 0.401165 0.040 Uiso 1 1 calc R . . . .
C16 C 0.31066(16) 1.16929(11) 0.68328(10) 0.0337(3) Uani 1 1 d . . . . .
H16 H 0.278348 1.221230 0.668200 0.040 Uiso 1 1 calc R . . . .
C49 C 0.26952(15) 0.38159(11) 0.11074(10) 0.0322(3) Uani 1 1 d . . . . .
H49 H 0.303386 0.338814 0.081086 0.039 Uiso 1 1 calc R . . . .
C54 C -0.03617(17) 0.79183(11) 0.14523(10) 0.0348(3) Uani 1 1 d . . . . .
H54 H -0.075023 0.837201 0.120324 0.042 Uiso 1 1 calc R . . . .
C60 C 1.10788(18) 0.92477(12) 0.47166(12) 0.0412(4) Uani 1 1 d . . . . .
H60A H 1.155373 0.950806 0.533845 0.049 Uiso 1 1 calc R . . . .
H60B H 1.044664 0.961397 0.452004 0.049 Uiso 1 1 calc R . . . .
C61 C 1.2150(2) 0.94101(15) 0.41770(14) 0.0531(5) Uani 1 1 d . . . . .
H61A H 1.168729 0.915663 0.355995 0.080 Uiso 1 1 calc GR . . . .
H61B H 1.280347 0.907230 0.438470 0.080 Uiso 1 1 calc GR . . . .
H61C H 1.263770 1.010421 0.424480 0.080 Uiso 1 1 calc GR . . . .
C3 C -0.4510(3) 0.2759(3) -0.0719(2) 0.0467(10) Uani 0.699(8) 1 d . . P A 1
H3A H -0.368047 0.259969 -0.044988 0.056 Uiso 0.699(8) 1 calc R . P A 1
H3B H -0.473997 0.254684 -0.135735 0.056 Uiso 0.699(8) 1 calc R . P A 1
C2 C -0.4207(5) 0.3846(2) -0.05348(19) 0.0529(10) Uani 0.699(8) 1 d . . P A 1
H2A H -0.506563 0.400188 -0.072254 0.063 Uiso 0.699(8) 1 calc R . P A 1
H2B H -0.357390 0.416631 -0.087277 0.063 Uiso 0.699(8) 1 calc R . P A 1
C2A C -0.3489(9) 0.3592(6) -0.0365(4) 0.047(2) Uani 0.301(8) 1 d . . P A 2
H2AA H -0.294718 0.400348 -0.070538 0.057 Uiso 0.301(8) 1 calc R . P A 2
H2AB H -0.310193 0.306574 -0.023247 0.057 Uiso 0.301(8) 1 calc R . P A 2
C3A C -0.4986(9) 0.3166(6) -0.0886(4) 0.046(2) Uani 0.301(8) 1 d . . P A 2
H3AA H -0.504891 0.290982 -0.149472 0.055 Uiso 0.301(8) 1 calc R . P A 2
H3AB H -0.543611 0.367147 -0.089595 0.055 Uiso 0.301(8) 1 calc R . P A 2

loop_
_atom_site_aniso_label
_atom_site_aniso_U_11
_atom_site_aniso_U_22
_atom_site_aniso_U_33
_atom_site_aniso_U_23
_atom_site_aniso_U_13
_atom_site_aniso_U_12
Cl4 0.0428(2) 0.0377(2) 0.0703(3) 0.00582(19) 0.0236(2) 0.00772(17)
Cl1 0.0715(3) 0.0447(2) 0.0417(2) -0.00406(18) 0.0081(2) 0.0045(2)
N36 0.0193(5) 0.0252(5) 0.0209(5) 0.0011(4) 0.0037(4) 0.0105(4)
C11 0.0171(5) 0.0218(6) 0.0202(6) 0.0032(5) 0.0051(4) 0.0069(4)
C19 0.0223(6) 0.0220(6) 0.0173(5) 0.0008(4) 0.0042(4) 0.0074(5)
C35 0.0178(5) 0.0209(6) 0.0207(6) 0.0042(5) 0.0054(4) 0.0062(4)
C43 0.0214(6) 0.0229(6) 0.0208(6) 0.0000(5) 0.0046(5) 0.0068(5)
C25 0.0188(6) 0.0217(6) 0.0180(5) -0.0011(4) 0.0046(4) 0.0053(5)
C20 0.0206(6) 0.0256(6) 0.0182(6) 0.0006(5) 0.0038(4) 0.0071(5)
C32 0.0179(5) 0.0213(6) 0.0210(6) 0.0032(5) 0.0056(5) 0.0053(5)
C46 0.0215(6) 0.0201(6) 0.0236(6) 0.0029(5) 0.0089(5) 0.0048(5)
C34 0.0204(6) 0.0209(6) 0.0240(6) 0.0030(5) 0.0074(5) 0.0093(5)
C31 0.0180(6) 0.0231(6) 0.0217(6) 0.0023(5) 0.0058(5) 0.0088(5)
C45 0.0215(6) 0.0219(6) 0.0193(6) -0.0006(5) 0.0036(5) 0.0055(5)
C38 0.0187(6) 0.0214(6) 0.0197(6) -0.0005(4) 0.0040(4) 0.0050(5)
C5 0.0192(6) 0.0203(6) 0.0177(5) 0.0013(4) 0.0045(4) 0.0055(5)
C10 0.0188(6) 0.0219(6) 0.0214(6) 0.0042(5) 0.0068(5) 0.0083(5)
C13 0.0185(6) 0.0213(6) 0.0212(6) 0.0034(5) 0.0063(5) 0.0072(5)
C14 0.0219(6) 0.0262(6) 0.0193(6) 0.0026(5) 0.0044(5) 0.0090(5)
C8 0.0182(6) 0.0241(6) 0.0195(6) 0.0029(5) 0.0044(5) 0.0062(5)
C30 0.0181(5) 0.0204(5) 0.0200(6) 0.0029(4) 0.0058(5) 0.0068(4)
C7 0.0197(6) 0.0242(6) 0.0196(6) 0.0030(5) 0.0053(5) 0.0055(5)
C12 0.0177(5) 0.0230(6) 0.0206(6) 0.0032(5) 0.0047(4) 0.0080(5)
C44 0.0238(6) 0.0236(6) 0.0219(6) 0.0007(5) 0.0050(5) 0.0084(5)
C9 0.0178(6) 0.0267(6) 0.0227(6) 0.0035(5) 0.0042(5) 0.0093(5)
C6 0.0176(6) 0.0212(6) 0.0207(6) 0.0043(5) 0.0048(5) 0.0042(5)
C33 0.0199(6) 0.0194(6) 0.0218(6) 0.0031(5) 0.0078(5) 0.0051(5)
C29 0.0219(6) 0.0244(6) 0.0221(6) 0.0020(5) 0.0064(5) 0.0062(5)
C37 0.0202(6) 0.0213(6) 0.0201(6) 0.0006(5) 0.0049(5) 0.0052(5)
C51 0.0220(6) 0.0206(6) 0.0229(6) 0.0018(5) 0.0075(5) 0.0050(5)
C47 0.0242(6) 0.0252(6) 0.0238(6) 0.0016(5) 0.0063(5) 0.0034(5)
C28 0.0255(6) 0.0290(7) 0.0200(6) -0.0004(5) 0.0045(5) 0.0043(5)
C21 0.0188(6) 0.0343(7) 0.0262(6) 0.0037(5) 0.0053(5) 0.0083(5)
C39 0.0256(6) 0.0264(6) 0.0298(7) 0.0060(5) 0.0075(5) 0.0100(5)
C18 0.0260(6) 0.0287(7) 0.0266(6) 0.0060(5) 0.0096(5) 0.0072(5)
C24 0.0255(6) 0.0219(6) 0.0269(6) 0.0018(5) 0.0072(5) 0.0073(5)
C27 0.0208(6) 0.0349(7) 0.0210(6) 0.0024(5) 0.0013(5) 0.0056(5)
C52 0.0270(6) 0.0281(7) 0.0271(7) 0.0034(5) 0.0080(5) 0.0054(5)
C56 0.0219(6) 0.0285(6) 0.0257(6) 0.0055(5) 0.0062(5) 0.0143(5)
C57 0.0224(6) 0.0301(7) 0.0257(6) 0.0025(5) 0.0064(5) 0.0127(5)
C42 0.0212(6) 0.0302(7) 0.0316(7) 0.0034(5) 0.0076(5) 0.0102(5)
C22 0.0205(6) 0.0334(7) 0.0305(7) 0.0021(5) 0.0083(5) 0.0017(5)
C15 0.0290(7) 0.0335(7) 0.0302(7) 0.0077(6) 0.0075(5) 0.0169(6)
C23 0.0295(7) 0.0230(6) 0.0316(7) 0.0039(5) 0.0103(6) 0.0021(5)
C26 0.0191(6) 0.0320(7) 0.0241(6) 0.0034(5) 0.0045(5) 0.0088(5)
C50 0.0256(6) 0.0271(6) 0.0323(7) -0.0011(5) 0.0090(5) 0.0096(5)
C48 0.0320(7) 0.0271(7) 0.0253(6) -0.0046(5) 0.0087(5) 0.0018(5)
C58 0.0253(6) 0.0320(7) 0.0321(7) -0.0005(6) 0.0080(5) 0.0101(5)
C41 0.0232(6) 0.0303(7) 0.0350(7) 0.0035(6) 0.0128(5) 0.0050(5)
C17 0.0379(8) 0.0281(7) 0.0330(7) 0.0114(6) 0.0121(6) 0.0083(6)
C40 0.0302(7) 0.0270(7) 0.0345(7) 0.0088(6) 0.0118(6) 0.0070(5)
C55 0.0308(7) 0.0321(7) 0.0335(7) 0.0080(6) 0.0083(6) 0.0160(6)
C53 0.0402(8) 0.0264(7) 0.0343(7) 0.0097(6) 0.0121(6) 0.0069(6)
C59 0.0274(7) 0.0372(8) 0.0361(8) 0.0009(6) 0.0102(6) 0.0125(6)
C16 0.0412(8) 0.0314(7) 0.0337(7) 0.0118(6) 0.0081(6) 0.0187(6)
C49 0.0342(7) 0.0286(7) 0.0335(7) -0.0046(6) 0.0142(6) 0.0085(6)
C54 0.0435(8) 0.0313(7) 0.0348(8) 0.0117(6) 0.0095(6) 0.0187(6)
C60 0.0385(8) 0.0386(8) 0.0486(9) 0.0050(7) 0.0180(7) 0.0110(7)
C61 0.0525(11) 0.0490(10) 0.0640(12) 0.0157(9) 0.0304(9) 0.0124(8)
C3 0.0468(16) 0.0479(18) 0.0409(14) -0.0019(12) 0.0208(12) 0.0041(13)
C2 0.063(2) 0.0450(17) 0.0355(14) 0.0119(12) 0.0065(14) -0.0019(16)
C2A 0.049(4) 0.053(4) 0.030(3) 0.004(3) 0.012(3) 0.001(3)
C3A 0.054(4) 0.041(4) 0.038(3) 0.009(3) 0.007(3) 0.009(3)

loop_
_atom_type_symbol
_atom_type_description
_atom_type_scat_dispersion_real
_atom_type_scat_dispersion_imag
_atom_type_scat_source
C C 0.0181 0.0091 'International Tables Vol C Tables 4.2.6.8 and 6.1.1.4'
H H 0.0000 0.0000 'International Tables Vol C Tables 4.2.6.8 and 6.1.1.4'
Cl Cl 0.3639 0.7018 'International Tables Vol C Tables 4.2.6.8 and 6.1.1.4'
N N 0.0311 0.0180 'International Tables Vol C Tables 4.2.6.8 and 6.1.1.4'

loop_
_exptl_crystal_face_index_h
_exptl_crystal_face_index_k
_exptl_crystal_face_index_l
_exptl_crystal_face_perp_dist
4 -8 3 0.0293
-1 0 -9 0.0669
-4 8 -2 0.0509
1 0 9 0.0503
6 -6 -1 0.0323
4 5 -4 0.0305
-5 8 1 0.0418
-5 -4 4 0.0278
-6 6 -1 0.0431

loop_
_geom_angle_atom_site_label_1
_geom_angle_atom_site_label_2
_geom_angle_atom_site_label_3
_geom_angle
_geom_angle_site_symmetry_1
_geom_angle_site_symmetry_3
_geom_angle_publ_flag
C35 N36 C10 108.89(10) . . ?
C35 N36 C56 124.83(10) . . ?
C10 N36 C56 126.16(10) . . ?
C10 C11 C30 107.03(10) . . ?
C12 C11 C10 120.52(11) . . ?
C12 C11 C30 132.41(11) . . ?
C14 C19 C5 110.96(11) . . ?
C18 C19 C5 128.09(11) . . ?
C18 C19 C14 120.93(12) . . ?
N36 C35 C34 129.64(11) . . ?
N36 C35 C30 108.73(10) . . ?
C34 C35 C30 121.63(11) . . ?
C38 C43 C44 108.57(11) . . ?
C42 C43 C38 119.97(12) . . ?
C42 C43 C44 131.44(12) . . ?
C20 C25 C5 110.82(11) . . ?
C24 C25 C20 121.26(12) . . ?
C24 C25 C5 127.92(11) . . ?
C25 C20 C14 108.42(11) . . ?
C21 C20 C25 120.20(12) . . ?
C21 C20 C14 131.38(12) . . ?
C31 C32 C33 121.68(11) . . ?
C31 C32 C37 126.79(11) . . ?
C33 C32 C37 111.49(10) . . ?
C51 C46 C37 110.85(11) . . ?
C47 C46 C37 128.15(12) . . ?
C47 C46 C51 121.00(12) . . ?
C35 C34 H34 121.7 . . ?
C33 C34 C35 116.66(11) . . ?
C33 C34 H34 121.7 . . ?
C32 C31 H31 121.1 . . ?
C32 C31 C30 117.87(11) . . ?
C30 C31 H31 121.1 . . ?
C44 C45 C37 110.84(11) . . ?
C52 C45 C44 120.55(12) . . ?
C52 C45 C37 128.61(12) . . ?
C43 C38 C37 110.84(11) . . ?
C39 C38 C43 120.88(12) . . ?
C39 C38 C37 128.27(11) . . ?
C19 C5 C25 101.25(9) . . ?
C13 C5 C19 115.95(10) . . ?
C13 C5 C25 112.21(10) . . ?
C6 C5 C19 114.18(10) . . ?
C6 C5 C25 112.39(10) . . ?
C6 C5 C13 101.36(9) . . ?
N36 C10 C11 108.40(10) . . ?
N36 C10 C9 129.87(11) . . ?
C9 C10 C11 121.70(11) . . ?
C8 C13 C5 110.99(10) . . ?
C12 C13 C5 127.22(11) . . ?
C12 C13 C8 121.71(11) . . ?
C19 C14 C20 108.50(11) . . ?
C15 C14 C19 120.48(12) . . ?
C15 C14 C20 131.00(12) . . ?
C13 C8 C7 107.80(10) . . ?
C9 C8 C13 121.47(11) . . ?
C9 C8 C7 130.73(11) . . ?
C35 C30 C11 106.92(10) . . ?
C31 C30 C11 132.49(11) . . ?
C31 C30 C35 120.58(11) . . ?
C6 C7 C8 108.58(11) . . ?
C26 C7 C8 131.75(12) . . ?
C26 C7 C6 119.66(11) . . ?
C11 C12 H12 121.1 . . ?
C13 C12 C11 117.83(11) . . ?
C13 C12 H12 121.1 . . ?
C45 C44 C43 108.53(11) . . ?
C55 C44 C43 131.19(12) . . ?
C55 C44 C45 120.25(12) . . ?
C10 C9 H9 121.6 . . ?
C8 C9 C10 116.75(11) . . ?
C8 C9 H9 121.6 . . ?
C7 C6 C5 111.16(10) . . ?
C29 C6 C5 127.24(11) . . ?
C29 C6 C7 121.56(11) . . ?
C32 C33 C51 107.67(11) . . ?
C34 C33 C32 121.57(11) . . ?
C34 C33 C51 130.76(11) . . ?
C6 C29 H29 120.8 . . ?
C6 C29 C28 118.44(12) . . ?
C28 C29 H29 120.8 . . ?
C32 C37 C46 101.03(10) . . ?
C32 C37 C45 115.67(10) . . ?
C32 C37 C38 112.13(10) . . ?
C46 C37 C38 112.93(10) . . ?
C45 C37 C46 114.49(10) . . ?
C45 C37 C38 101.14(9) . . ?
C46 C51 C33 108.78(10) . . ?
C50 C51 C46 119.84(12) . . ?
C50 C51 C33 131.38(12) . . ?
C46 C47 H47 120.5 . . ?
C46 C47 C48 118.93(13) . . ?
C48 C47 H47 120.5 . . ?
C29 C28 H28 119.8 . . ?
C27 C28 C29 120.49(12) . . ?
C27 C28 H28 119.8 . . ?
C20 C21 H21 120.7 . . ?
C22 C21 C20 118.54(12) . . ?
C22 C21 H21 120.7 . . ?
C38 C39 H39 120.5 . . ?
C38 C39 C40 119.04(12) . . ?
C40 C39 H39 120.5 . . ?
C19 C18 H18 120.8 . . ?
C19 C18 C17 118.46(13) . . ?
C17 C18 H18 120.8 . . ?
C25 C24 H24 120.9 . . ?
C25 C24 C23 118.30(12) . . ?
C23 C24 H24 120.8 . . ?
C28 C27 H27 119.4 . . ?
C28 C27 C26 121.15(12) . . ?
C26 C27 H27 119.4 . . ?
C45 C52 H52 120.4 . . ?
C45 C52 C53 119.19(13) . . ?
C53 C52 H52 120.4 . . ?
N36 C56 H56A 108.6 . . ?
N36 C56 H56B 108.6 . . ?
N36 C56 C57 114.61(10) . . ?
H56A C56 H56B 107.6 . . ?
C57 C56 H56A 108.6 . . ?
C57 C56 H56B 108.6 . . ?
C56 C57 H57A 108.0 . . ?
C56 C57 H57B 108.0 . . ?
C56 C57 C58 117.01(11) . . ?
H57A C57 H57B 107.3 . . ?
C58 C57 H57A 108.0 . . ?
C58 C57 H57B 108.0 . . ?
C43 C42 H42 120.6 . . ?
C41 C42 C43 118.86(12) . . ?
C41 C42 H42 120.6 . . ?
C21 C22 H22 119.6 . . ?
C21 C22 C23 120.82(12) . . ?
C23 C22 H22 119.6 . . ?
C14 C15 H15 120.8 . . ?
C16 C15 C14 118.32(13) . . ?
C16 C15 H15 120.8 . . ?
C24 C23 H23 119.6 . . ?
C22 C23 C24 120.86(13) . . ?
C22 C23 H23 119.6 . . ?
C7 C26 H26 120.7 . . ?
C27 C26 C7 118.67(12) . . ?
C27 C26 H26 120.7 . . ?
C51 C50 H50 120.6 . . ?
C49 C50 C51 118.84(13) . . ?
C49 C50 H50 120.6 . . ?
C47 C48 H48 119.8 . . ?
C49 C48 C47 120.35(13) . . ?
C49 C48 H48 119.8 . . ?
C57 C58 H58A 109.6 . . ?
C57 C58 H58B 109.6 . . ?
C57 C58 C59 110.11(11) . . ?
H58A C58 H58B 108.2 . . ?
C59 C58 H58A 109.6 . . ?
C59 C58 H58B 109.6 . . ?
C42 C41 H41 119.7 . . ?
C40 C41 C42 120.66(12) . . ?
C40 C41 H41 119.7 . . ?
C18 C17 H17 119.6 . . ?
C16 C17 C18 120.70(13) . . ?
C16 C17 H17 119.6 . . ?
C39 C40 C41 120.57(13) . . ?
C39 C40 H40 119.7 . . ?
C41 C40 H40 119.7 . . ?
C44 C55 H55 120.6 . . ?
C44 C55 C54 118.81(13) . . ?
C54 C55 H55 120.6 . . ?
C52 C53 H53 119.8 . . ?
C54 C53 C52 120.40(13) . . ?
C54 C53 H53 119.8 . . ?
C58 C59 H59A 108.2 . . ?
C58 C59 H59B 108.2 . . ?
H59A C59 H59B 107.3 . . ?
C60 C59 C58 116.54(12) . . ?
C60 C59 H59A 108.2 . . ?
C60 C59 H59B 108.2 . . ?
C15 C16 C17 121.07(13) . . ?
C15 C16 H16 119.5 . . ?
C17 C16 H16 119.5 . . ?
C50 C49 C48 120.98(13) . . ?
C50 C49 H49 119.5 . . ?
C48 C49 H49 119.5 . . ?
C55 C54 H54 119.6 . . ?
C53 C54 C55 120.79(13) . . ?
C53 C54 H54 119.6 . . ?
C59 C60 H60A 109.0 . . ?
C59 C60 H60B 109.0 . . ?
C59 C60 C61 113.03(14) . . ?
H60A C60 H60B 107.8 . . ?
C61 C60 H60A 109.0 . . ?
C61 C60 H60B 109.0 . . ?
C60 C61 H61A 109.5 . . ?
C60 C61 H61B 109.5 . . ?
C60 C61 H61C 109.5 . . ?
H61A C61 H61B 109.5 . . ?
H61A C61 H61C 109.5 . . ?
H61B C61 H61C 109.5 . . ?
Cl4 C3 H3A 109.1 . . ?
Cl4 C3 H3B 109.1 . . ?
H3A C3 H3B 107.9 . . ?
C2 C3 Cl4 112.3(3) . . ?
C2 C3 H3A 109.1 . . ?
C2 C3 H3B 109.1 . . ?
Cl1 C2 H2A 109.5 . . ?
Cl1 C2 H2B 109.5 . . ?
C3 C2 Cl1 110.6(3) . . ?
C3 C2 H2A 109.5 . . ?
C3 C2 H2B 109.5 . . ?
H2A C2 H2B 108.1 . . ?
Cl1 C2A H2AA 110.2 . . ?
Cl1 C2A H2AB 110.2 . . ?
H2AA C2A H2AB 108.5 . . ?
C3A C2A Cl1 107.7(7) . . ?
C3A C2A H2AA 110.2 . . ?
C3A C2A H2AB 110.2 . . ?
Cl4 C3A H3AA 110.2 . . ?
Cl4 C3A H3AB 110.2 . . ?
C2A C3A Cl4 107.4(6) . . ?
C2A C3A H3AA 110.2 . . ?
C2A C3A H3AB 110.2 . . ?
H3AA C3A H3AB 108.5 . . ?

loop_
_geom_bond_atom_site_label_1
_geom_bond_atom_site_label_2
_geom_bond_distance
_geom_bond_site_symmetry_2
_geom_bond_publ_flag
Cl4 C3 1.739(3) . ?
Cl4 C3A 1.931(7) . ?
Cl1 C2 1.813(3) . ?
Cl1 C2A 1.784(6) . ?
N36 C35 1.3873(16) . ?
N36 C10 1.3942(15) . ?
N36 C56 1.4601(15) . ?
C11 C10 1.4200(16) . ?
C11 C30 1.4341(17) . ?
C11 C12 1.3991(17) . ?
C19 C5 1.5221(16) . ?
C19 C14 1.4005(17) . ?
C19 C18 1.3850(18) . ?
C35 C34 1.4021(17) . ?
C35 C30 1.4191(16) . ?
C43 C38 1.4010(17) . ?
C43 C44 1.4672(18) . ?
C43 C42 1.3958(18) . ?
C25 C20 1.4012(17) . ?
C25 C5 1.5272(16) . ?
C25 C24 1.3848(18) . ?
C20 C14 1.4694(18) . ?
C20 C21 1.3962(18) . ?
C32 C31 1.3790(17) . ?
C32 C33 1.4101(17) . ?
C32 C37 1.5234(17) . ?
C46 C37 1.5278(16) . ?
C46 C51 1.4055(18) . ?
C46 C47 1.3860(18) . ?
C34 H34 0.9300 . ?
C34 C33 1.3977(17) . ?
C31 H31 0.9300 . ?
C31 C30 1.3991(17) . ?
C45 C44 1.4045(18) . ?
C45 C37 1.5253(17) . ?
C45 C52 1.3843(18) . ?
C38 C37 1.5298(17) . ?
C38 C39 1.3820(18) . ?
C5 C13 1.5220(16) . ?
C5 C6 1.5204(16) . ?
C10 C9 1.3971(17) . ?
C13 C8 1.4157(17) . ?
C13 C12 1.3730(17) . ?
C14 C15 1.3935(18) . ?
C8 C7 1.4741(17) . ?
C8 C9 1.3932(17) . ?
C7 C6 1.4021(17) . ?
C7 C26 1.3969(17) . ?
C12 H12 0.9300 . ?
C44 C55 1.3917(18) . ?
C9 H9 0.9300 . ?
C6 C29 1.3849(17) . ?
C33 C51 1.4744(17) . ?
C29 H29 0.9300 . ?
C29 C28 1.3939(18) . ?
C51 C50 1.3975(18) . ?
C47 H47 0.9300 . ?
C47 C48 1.3941(19) . ?
C28 H28 0.9300 . ?
C28 C27 1.391(2) . ?
C21 H21 0.9300 . ?
C21 C22 1.392(2) . ?
C39 H39 0.9300 . ?
C39 C40 1.3890(19) . ?
C18 H18 0.9300 . ?
C18 C17 1.393(2) . ?
C24 H24 0.9300 . ?
C24 C23 1.3941(19) . ?
C27 H27 0.9300 . ?
C27 C26 1.3932(19) . ?
C52 H52 0.9300 . ?
C52 C53 1.392(2) . ?
C56 H56A 0.9700 . ?
C56 H56B 0.9700 . ?
C56 C57 1.5251(18) . ?
C57 H57A 0.9700 . ?
C57 H57B 0.9700 . ?
C57 C58 1.5267(19) . ?
C42 H42 0.9300 . ?
C42 C41 1.392(2) . ?
C22 H22 0.9300 . ?
C22 C23 1.394(2) . ?
C15 H15 0.9300 . ?
C15 C16 1.390(2) . ?
C23 H23 0.9300 . ?
C26 H26 0.9300 . ?
C50 H50 0.9300 . ?
C50 C49 1.393(2) . ?
C48 H48 0.9300 . ?
C48 C49 1.394(2) . ?
C58 H58A 0.9700 . ?
C58 H58B 0.9700 . ?
C58 C59 1.5323(19) . ?
C41 H41 0.9300 . ?
C41 C40 1.391(2) . ?
C17 H17 0.9300 . ?
C17 C16 1.391(2) . ?
C40 H40 0.9300 . ?
C55 H55 0.9300 . ?
C55 C54 1.394(2) . ?
C53 H53 0.9300 . ?
C53 C54 1.391(2) . ?
C59 H59A 0.9700 . ?
C59 H59B 0.9700 . ?
C59 C60 1.516(2) . ?
C16 H16 0.9300 . ?
C49 H49 0.9300 . ?
C54 H54 0.9300 . ?
C60 H60A 0.9700 . ?
C60 H60B 0.9700 . ?
C60 C61 1.517(2) . ?
C61 H61A 0.9600 . ?
C61 H61B 0.9600 . ?
C61 H61C 0.9600 . ?
C3 H3A 0.9700 . ?
C3 H3B 0.9700 . ?
C3 C2 1.487(6) . ?
C2 H2A 0.9700 . ?
C2 H2B 0.9700 . ?
C2A H2AA 0.9700 . ?
C2A H2AB 0.9700 . ?
C2A C3A 1.498(13) . ?
C3A H3AA 0.9700 . ?
C3A H3AB 0.9700 . ?

loop_
_exptl_oxdiff_crystal_face_indexfrac_h
_exptl_oxdiff_crystal_face_indexfrac_k
_exptl_oxdiff_crystal_face_indexfrac_l
_exptl_oxdiff_crystal_face_x
_exptl_oxdiff_crystal_face_y
_exptl_oxdiff_crystal_face_z
4.2013 -7.9799 3.0142 -0.3074 -0.0239 0.9513
-0.9041 0.0577 -9.2927 0.9927 0.0783 -0.0914
-4.2739 8.3673 -1.7666 0.1734 0.0133 -0.9848
1.0189 -0.2958 9.2699 -0.9899 -0.0780 0.1187
6.0048 -6.4695 -1.4822 -0.0330 0.4077 0.9125
3.9726 5.4873 -3.8903 -0.0759 0.9650 -0.2512
-5.3318 7.6049 0.7618 0.0190 -0.2295 -0.9731
-4.8712 -4.0712 3.9787 0.0784 -0.9941 0.0754
-5.7562 6.4672 -1.0904 0.2743 -0.3210 -0.9065
